data_7704623
loop_
_publ_author_name
'Raju, Saravanan'
'Singh, Harkesh B.'
'Butcher, Ray J.'

_publ_section_title
;
 Metallophilic interactions: observations of the shortest
 metallophilicinteractions between closed shell
 (d<sup>10</sup>d<sup>10</sup>, d<sup>10</sup>d<sup>8</sup>,
 d<sup>8</sup>d<sup>8</sup>) metal ions [MM' M = Hg(ii) and Pd(ii) and M'
 = Cu(i), Ag(i), Au(i), and Pd(ii)].
;
_journal_issue 26
_journal_name_full 'Dalton transactions (Cambridge, England : 2003)'
_journal_page_first 9099
_journal_page_last 9117
_journal_paper_doi 10.1039/d0dt01008a
_journal_volume 49
_journal_year 2020
_chemical_formula_moiety 'C36 H24 Cu2 Hg2 I2 N4'
_chemical_formula_sum 'C36 H24 Cu2 Hg2 I2 N4'
_chemical_formula_weight 1294.65
_space_group_crystal_system triclinic
_space_group_IT_number 2
_space_group_name_Hall '-P 1'
_space_group_name_H-M_alt 'P -1'
_atom_sites_solution_hydrogens geom
_audit_creation_method SHELXL-2018/3
_audit_update_record
;
2019-02-21 deposited with the CCDC.	2020-06-03 downloaded from the CCDC.
;
_cell_angle_alpha 86.084(3)
_cell_angle_beta 77.097(4)
_cell_angle_gamma 75.575(4)
_cell_formula_units_Z 1
_cell_length_a 8.6888(4)
_cell_length_b 9.6300(4)
_cell_length_c 9.8966(4)
_cell_measurement_reflns_used 13118
_cell_measurement_temperature 100(2)
_cell_measurement_theta_max 31.1980
_cell_measurement_theta_min 2.1120
_cell_volume 781.65(6)
_computing_cell_refinement 'CrysAlisPro 1.171.38.43 (Rigaku OD, 2015)'
_computing_data_collection 'CrysAlisPro 1.171.38.43 (Rigaku OD, 2015)'
_computing_data_reduction 'CrysAlisPro 1.171.38.43 (Rigaku OD, 2015)'
_computing_molecular_graphics 'SHELXTL (Sheldrick, 2008)'
_computing_publication_material 'SHELXTL (Sheldrick, 2008)'
_computing_structure_refinement 'SHELXL-2018/3 (Sheldrick, 2018)'
_computing_structure_solution 'SHELXT (Sheldrick, 2015)'
_diffrn_ambient_temperature 100(2)
_diffrn_measured_fraction_theta_full 0.996
_diffrn_measured_fraction_theta_max 0.913
_diffrn_measurement_device_type 'Rigaku Saturn724'
_diffrn_measurement_method '\w scans'
_diffrn_radiation_type MoK\a
_diffrn_radiation_wavelength 0.71073
_diffrn_reflns_av_R_equivalents 0.1138
_diffrn_reflns_av_unetI/netI 0.0241
_diffrn_reflns_Laue_measured_fraction_full 0.996
_diffrn_reflns_Laue_measured_fraction_max 0.913
_diffrn_reflns_limit_h_max 12
_diffrn_reflns_limit_h_min -12
_diffrn_reflns_limit_k_max 13
_diffrn_reflns_limit_k_min -13
_diffrn_reflns_limit_l_max 14
_diffrn_reflns_limit_l_min -14
_diffrn_reflns_number 15486
_diffrn_reflns_point_group_measured_fraction_full 0.996
_diffrn_reflns_point_group_measured_fraction_max 0.913
_diffrn_reflns_theta_full 25.242
_diffrn_reflns_theta_max 31.523
_diffrn_reflns_theta_min 2.478
_diffrn_source 'fine-focus sealed X-ray tube'
_exptl_absorpt_coefficient_mu 13.142
_exptl_absorpt_correction_T_max 1.00000
_exptl_absorpt_correction_T_min 0.28702
_exptl_absorpt_correction_type multi-scan
_exptl_absorpt_process_details
;
The symmetry employed for this shelxl refinement is uniquely defined
by the following loop, which should always be used as a source of
symmetry information in preference to the above space-group names.
They are only intended as comments.
;
_exptl_crystal_colour 'dark brown'
_exptl_crystal_density_diffrn 2.750
_exptl_crystal_description prism
_exptl_crystal_F_000 592
_exptl_crystal_size_max 0.24
_exptl_crystal_size_mid 0.17
_exptl_crystal_size_min 0.12
_refine_diff_density_max 5.099
_refine_diff_density_min -5.647
_refine_diff_density_rms 0.614
_refine_ls_extinction_method none
_refine_ls_goodness_of_fit_ref 1.440
_refine_ls_hydrogen_treatment constr
_refine_ls_matrix_type full
_refine_ls_number_parameters 309
_refine_ls_number_reflns 15486
_refine_ls_number_restraints 960
_refine_ls_restrained_S_all 1.408
_refine_ls_R_factor_all 0.1149
_refine_ls_R_factor_gt 0.1045
_refine_ls_shift/su_max 0.000
_refine_ls_shift/su_mean 0.000
_refine_ls_structure_factor_coef Fsqd
_refine_ls_weighting_details 'w=1/[\s^2^(Fo^2^)+(0.2000P)^2^] where P=(Fo^2^+2Fc^2^)/3'
_refine_ls_weighting_scheme calc
_refine_ls_wR_factor_gt 0.3011
_refine_ls_wR_factor_ref 0.3145
_reflns_Friedel_coverage 0.000
_reflns_number_gt 13804
_reflns_number_total 15486
_reflns_threshold_expression 'I > 2\s(I)'
_cod_data_source_file d0dt01008a2.cif
_cod_data_source_block shelx_CCDC1
_cod_depositor_comments 'Adding full bibliography for 7704622--7704632.cif.'
_cod_database_code 7704623
_shelx_shelxl_version_number 2018/3
_shelx_space_group_comment
;
The symmetry employed for this shelxl refinement is uniquely defined
by the following loop, which should always be used as a source of
symmetry information in preference to the above space-group names.
They are only intended as comments.
;

loop_
_space_group_symop_operation_xyz
'x, y, z'
'-x, -y, -z'

loop_
_atom_site_label
_atom_site_type_symbol
_atom_site_fract_x
_atom_site_fract_y
_atom_site_fract_z
_atom_site_U_iso_or_equiv
_atom_site_adp_type
_atom_site_occupancy
_atom_site_site_symmetry_order
_atom_site_calc_flag
_atom_site_refinement_flags_posn
_atom_site_refinement_flags_adp
_atom_site_refinement_flags_occupancy
_atom_site_disorder_assembly
_atom_site_disorder_group
Hg1 Hg 0.06628(8) 0.40096(7) 0.71355(7) 0.0146(3) Uani 0.858(3) 1 d D U P A 1
Cu1 Cu 0.3815(3) 0.4219(2) 0.6674(3) 0.0180(5) Uani 0.858(3) 1 d D U P A 1
I1 I 0.29390(19) 0.5337(2) 0.42581(17) 0.0177(4) Uani 0.858(3) 1 d D U P A 1
Hg1A Hg 0.4047(5) 0.3868(5) 0.7472(5) 0.0225(13) Uani 0.142(3) 1 d D U P A 2
Cu1A Cu 0.1105(13) 0.4111(18) 0.6809(13) 0.0180(5) Uani 0.142(3) 1 d D U P A 2
I1A I 0.2581(16) 0.5276(17) 0.4425(12) 0.0177(4) Uani 0.142(3) 1 d D U P A 2
C1 C 0.0018(11) 0.6001(11) 0.8184(12) 0.020(3) Uani 0.858(3) 1 d DG U P A 1
C2 C -0.1593(10) 0.6764(12) 0.8567(12) 0.019(3) Uani 0.858(3) 1 d DG U P A 1
H2AA H -0.240732 0.651664 0.819749 0.023 Uiso 0.858(3) 1 calc R U P A 1
C3 C -0.2013(9) 0.7889(11) 0.9491(11) 0.018(3) Uani 0.858(3) 1 d DG U P A 1
H3AA H -0.311430 0.841085 0.975233 0.022 Uiso 0.858(3) 1 calc R U P A 1
C4 C -0.0822(10) 0.8252(10) 1.0031(10) 0.020(3) Uani 0.858(3) 1 d DG U P A 1
H4AA H -0.110878 0.902064 1.066242 0.025 Uiso 0.858(3) 1 calc R U P A 1
C5 C 0.0790(9) 0.7489(7) 0.9648(7) 0.016(3) Uani 0.858(3) 1 d DG U P A 1
C6 C 0.1210(9) 0.6363(7) 0.8725(9) 0.020(3) Uani 0.858(3) 1 d DG U P A 1
N1 N 0.2821(10) 0.5600(10) 0.8342(13) 0.020(3) Uani 0.858(3) 1 d DG U P A 1
C7 C 0.4012(8) 0.5963(12) 0.8882(13) 0.020(3) Uani 0.858(3) 1 d DG U P A 1
H7AA H 0.511332 0.544116 0.862038 0.023 Uiso 0.858(3) 1 calc R U P A 1
C8 C 0.3592(10) 0.7088(12) 0.9806(12) 0.022(3) Uani 0.858(3) 1 d DG U P A 1
H8AA H 0.440641 0.733537 1.017522 0.027 Uiso 0.858(3) 1 calc R U P A 1
C9 C 0.1981(11) 0.7851(10) 1.0189(10) 0.019(3) Uani 0.858(3) 1 d DG U P A 1
H9AA H 0.169393 0.861984 1.082002 0.023 Uiso 0.858(3) 1 calc R U P A 1
C1A C 0.283(6) 0.582(7) 0.835(9) 0.019(5) Uani 0.142(3) 1 d DG U P A 2
C2A C 0.380(6) 0.648(8) 0.890(9) 0.021(5) Uani 0.142(3) 1 d DG U P A 2
H2CA H 0.494928 0.612438 0.869140 0.025 Uiso 0.142(3) 1 calc R U P A 2
C3A C 0.310(7) 0.766(8) 0.976(8) 0.021(5) Uani 0.142(3) 1 d DG U P A 2
H3CA H 0.376088 0.810779 1.013072 0.026 Uiso 0.142(3) 1 calc R U P A 2
C4A C 0.142(8) 0.818(6) 1.006(7) 0.020(5) Uani 0.142(3) 1 d DG U P A 2
H4CA H 0.093280 0.898248 1.064737 0.024 Uiso 0.142(3) 1 calc R U P A 2
C5A C 0.044(6) 0.752(5) 0.951(5) 0.018(4) Uani 0.142(3) 1 d DG U P A 2
C6A C 0.115(6) 0.634(5) 0.866(6) 0.019(4) Uani 0.142(3) 1 d DG U P A 2
N1A N 0.017(8) 0.568(6) 0.811(8) 0.018(5) Uani 0.142(3) 1 d DG U P A 2
C7A C -0.151(7) 0.620(7) 0.842(8) 0.019(5) Uani 0.142(3) 1 d DG U P A 2
H7CA H -0.217236 0.575123 0.804416 0.023 Uiso 0.142(3) 1 calc R U P A 2
C8A C -0.221(6) 0.738(7) 0.927(8) 0.020(5) Uani 0.142(3) 1 d DG U P A 2
H8CA H -0.336082 0.773464 0.948347 0.024 Uiso 0.142(3) 1 calc R U P A 2
C9A C -0.124(6) 0.804(6) 0.982(7) 0.018(5) Uani 0.142(3) 1 d DG U P A 2
H9CA H -0.172122 0.884342 1.040617 0.022 Uiso 0.142(3) 1 calc R U P A 2
C10 C 0.1610(9) 0.1825(8) 0.6531(11) 0.017(3) Uani 0.858(3) 1 d DG U P A 1
C11 C 0.0592(8) 0.0978(11) 0.6351(11) 0.017(3) Uani 0.858(3) 1 d DG U P A 1
H2BA H -0.049242 0.141178 0.626741 0.021 Uiso 0.858(3) 1 calc R U P A 1
C12 C 0.1159(10) -0.0504(10) 0.6291(11) 0.017(3) Uani 0.858(3) 1 d DG U P A 1
H3BA H 0.046302 -0.108363 0.616792 0.020 Uiso 0.858(3) 1 calc R U P A 1
C13 C 0.2745(10) -0.1139(8) 0.6413(11) 0.017(3) Uani 0.858(3) 1 d DG U P A 1
H4BA H 0.313336 -0.215235 0.637282 0.020 Uiso 0.858(3) 1 calc R U P A 1
C14 C 0.3764(8) -0.0292(7) 0.6594(7) 0.014(2) Uani 0.858(3) 1 d DG U P A 1
C15 C 0.3197(8) 0.1191(7) 0.6653(7) 0.016(2) Uani 0.858(3) 1 d DG U P A 1
N2 N 0.4215(10) 0.2038(8) 0.6834(10) 0.015(2) Uani 0.858(3) 1 d DG U P A 1
C16 C 0.5801(10) 0.1403(10) 0.6956(11) 0.017(3) Uani 0.858(3) 1 d DG U P A 1
H7BA H 0.649768 0.198251 0.707925 0.021 Uiso 0.858(3) 1 calc R U P A 1
C17 C 0.6369(8) -0.0079(11) 0.6897(11) 0.018(3) Uani 0.858(3) 1 d DG U P A 1
H8BA H 0.745317 -0.051290 0.697977 0.022 Uiso 0.858(3) 1 calc R U P A 1
C18 C 0.5350(9) -0.0927(8) 0.6716(11) 0.018(3) Uani 0.858(3) 1 d DG U P A 1
H9BA H 0.573835 -0.193965 0.667537 0.022 Uiso 0.858(3) 1 calc R U P A 1
C10A C 0.456(7) 0.171(5) 0.686(5) 0.016(5) Uani 0.142(3) 1 d DG U P A 2
C11A C 0.607(6) 0.083(7) 0.694(5) 0.017(5) Uani 0.142(3) 1 d DG U P A 2
H2DA H 0.691308 0.123242 0.706776 0.020 Uiso 0.142(3) 1 calc R U P A 2
C12A C 0.633(6) -0.065(7) 0.683(5) 0.018(5) Uani 0.142(3) 1 d DG U P A 2
H3DA H 0.736489 -0.125323 0.688545 0.022 Uiso 0.142(3) 1 calc R U P A 2
C13A C 0.509(6) -0.124(5) 0.664(5) 0.018(5) Uani 0.142(3) 1 d DG U P A 2
H4DA H 0.527722 -0.224929 0.656550 0.022 Uiso 0.142(3) 1 calc R U P A 2
C14A C 0.359(6) -0.036(4) 0.656(4) 0.015(4) Uani 0.142(3) 1 d DG U P A 2
C15A C 0.332(6) 0.112(4) 0.667(4) 0.015(4) Uani 0.142(3) 1 d DG U P A 2
N2A N 0.181(7) 0.201(5) 0.658(5) 0.016(5) Uani 0.142(3) 1 d DG U P A 2
C16A C 0.057(6) 0.141(7) 0.639(5) 0.016(5) Uani 0.142(3) 1 d DG U P A 2
H7DA H -0.046272 0.201923 0.633837 0.019 Uiso 0.142(3) 1 calc R U P A 2
C17A C 0.084(6) -0.006(8) 0.629(5) 0.016(5) Uani 0.142(3) 1 d DG U P A 2
H8DA H -0.001097 -0.046641 0.615605 0.019 Uiso 0.142(3) 1 calc R U P A 2
C18A C 0.235(7) -0.095(6) 0.637(5) 0.015(5) Uani 0.142(3) 1 d DG U P A 2
H9DA H 0.252848 -0.195606 0.629368 0.018 Uiso 0.142(3) 1 calc R U P A 2

loop_
_atom_site_aniso_label
_atom_site_aniso_U_11
_atom_site_aniso_U_22
_atom_site_aniso_U_33
_atom_site_aniso_U_23
_atom_site_aniso_U_13
_atom_site_aniso_U_12
Hg1 0.0142(4) 0.0120(4) 0.0147(4) -0.0029(2) -0.0006(2) 0.0005(3)
Cu1 0.0201(10) 0.0126(10) 0.0190(11) -0.0041(8) -0.0013(9) -0.0014(8)
I1 0.0224(9) 0.0154(6) 0.0131(7) -0.0012(5) 0.0011(6) -0.0043(6)
Hg1A 0.025(2) 0.015(2) 0.026(3) -0.0085(16) -0.0017(17) -0.0023(15)
Cu1A 0.0201(10) 0.0126(10) 0.0190(11) -0.0041(8) -0.0013(9) -0.0014(8)
I1A 0.0224(9) 0.0154(6) 0.0131(7) -0.0012(5) 0.0011(6) -0.0043(6)
C1 0.025(6) 0.012(7) 0.019(6) -0.004(5) 0.001(5) -0.001(5)
C2 0.025(6) 0.014(6) 0.016(6) -0.003(5) -0.003(5) -0.002(5)
C3 0.023(6) 0.018(7) 0.009(6) -0.006(5) -0.005(5) 0.007(5)
C4 0.027(6) 0.014(6) 0.016(6) -0.008(5) -0.001(5) 0.002(5)
C5 0.020(5) 0.012(5) 0.011(5) -0.001(4) -0.003(5) 0.003(5)
C6 0.026(5) 0.014(5) 0.012(5) 0.001(4) 0.002(5) 0.000(5)
N1 0.024(5) 0.015(6) 0.019(6) -0.001(5) -0.004(5) 0.000(5)
C7 0.022(6) 0.016(7) 0.019(6) 0.003(6) -0.005(5) -0.003(5)
C8 0.025(6) 0.021(7) 0.021(6) 0.003(6) -0.007(6) -0.004(6)
C9 0.027(6) 0.019(6) 0.011(6) 0.003(5) -0.003(5) -0.007(5)
C1A 0.024(8) 0.012(9) 0.016(9) 0.003(8) -0.002(8) 0.000(8)
C2A 0.023(8) 0.016(10) 0.020(9) 0.002(9) -0.006(8) 0.001(8)
C3A 0.025(9) 0.017(9) 0.020(9) 0.001(9) -0.003(9) -0.004(9)
C4A 0.025(8) 0.016(8) 0.016(8) -0.001(8) -0.003(8) -0.001(8)
C5A 0.025(7) 0.014(8) 0.012(8) -0.002(7) -0.002(7) 0.000(7)
C6A 0.025(7) 0.013(8) 0.014(8) -0.001(7) -0.001(7) 0.001(7)
N1A 0.025(8) 0.009(9) 0.016(9) -0.002(8) 0.000(8) 0.000(8)
C7A 0.026(8) 0.014(10) 0.015(9) -0.003(9) -0.002(9) 0.002(9)
C8A 0.025(8) 0.015(10) 0.015(9) -0.005(9) -0.004(8) 0.005(9)
C9A 0.022(8) 0.015(8) 0.013(8) -0.004(8) -0.002(8) 0.004(8)
C10 0.020(6) 0.013(6) 0.015(6) 0.001(5) -0.003(5) -0.001(5)
C11 0.020(6) 0.013(7) 0.015(6) 0.001(5) -0.003(5) 0.001(5)
C12 0.020(6) 0.019(7) 0.011(6) -0.001(5) -0.005(5) -0.005(5)
C13 0.021(6) 0.015(6) 0.012(5) 0.001(5) -0.002(5) -0.002(5)
C14 0.017(5) 0.013(5) 0.009(5) -0.001(4) -0.001(4) -0.002(4)
C15 0.019(5) 0.015(5) 0.011(5) 0.001(5) -0.003(4) -0.001(4)
N2 0.013(5) 0.016(6) 0.015(5) -0.001(5) -0.001(4) 0.000(4)
C16 0.018(6) 0.016(6) 0.017(6) -0.004(5) -0.003(5) -0.001(5)
C17 0.015(5) 0.018(7) 0.018(6) -0.004(6) -0.003(5) 0.005(5)
C18 0.017(5) 0.017(6) 0.018(6) -0.002(5) -0.002(5) -0.001(5)
C10A 0.017(8) 0.015(9) 0.014(9) -0.002(9) -0.001(8) 0.000(8)
C11A 0.017(8) 0.015(9) 0.017(8) -0.004(9) -0.002(8) -0.002(8)
C12A 0.018(8) 0.015(9) 0.018(9) -0.001(9) -0.001(8) 0.000(9)
C13A 0.020(8) 0.015(9) 0.016(9) 0.000(9) -0.002(8) 0.001(8)
C14A 0.019(7) 0.014(7) 0.011(8) -0.001(7) -0.003(7) -0.001(7)
C15A 0.018(7) 0.014(7) 0.012(8) 0.000(7) -0.003(7) -0.001(7)
N2A 0.021(8) 0.012(8) 0.012(9) -0.002(9) -0.003(8) 0.000(8)
C16A 0.020(8) 0.014(9) 0.012(9) -0.001(9) -0.003(8) 0.000(8)
C17A 0.019(8) 0.014(9) 0.013(9) 0.000(9) -0.003(9) -0.002(8)
C18A 0.020(8) 0.014(9) 0.011(9) 0.000(9) -0.004(9) -0.002(8)

loop_
_atom_type_symbol
_atom_type_description
_atom_type_scat_dispersion_real
_atom_type_scat_dispersion_imag
_atom_type_scat_source
C C 0.0033 0.0016 'International Tables Vol C Tables 4.2.6.8 and 6.1.1.4'
H H 0.0000 0.0000 'International Tables Vol C Tables 4.2.6.8 and 6.1.1.4'
Cu Cu 0.3201 1.2651 'International Tables Vol C Tables 4.2.6.8 and 6.1.1.4'
Hg Hg -2.3894 9.2266 'International Tables Vol C Tables 4.2.6.8 and 6.1.1.4'
I I -0.4742 1.8119 'International Tables Vol C Tables 4.2.6.8 and 6.1.1.4'
N N 0.0061 0.0033 'International Tables Vol C Tables 4.2.6.8 and 6.1.1.4'

loop_
_geom_angle_atom_site_label_1
_geom_angle_atom_site_label_2
_geom_angle_atom_site_label_3
_geom_angle
_geom_angle_site_symmetry_1
_geom_angle_site_symmetry_3
_geom_angle_publ_flag
C1 Hg1 C10 164.9(4) . . ?
C1 Hg1 Cu1 87.0(3) . . ?
C10 Hg1 Cu1 86.9(2) . . ?
N2 Cu1 N1 124.2(5) . . ?
N2 Cu1 Hg1 81.5(2) . . ?
N1 Cu1 Hg1 80.8(3) . . ?
N2 Cu1 I1 113.9(3) . . ?
N1 Cu1 I1 113.3(3) . . ?
Hg1 Cu1 I1 78.20(7) . . ?
N2 Cu1 I1 103.1(2) . 2_666 ?
N1 Cu1 I1 103.1(3) . 2_666 ?
Hg1 Cu1 I1 170.29(12) . 2_666 ?
I1 Cu1 I1 92.10(9) . 2_666 ?
Cu1 I1 Cu1 87.90(9) . 2_666 ?
C1A Hg1A C10A 161(2) . . ?
C1A Hg1A Cu1A 80.7(18) . . ?
C10A Hg1A Cu1A 85.1(17) . . ?
N1A Cu1A N2A 146(3) . . ?
N1A Cu1A Hg1A 89.0(19) . . ?
N2A Cu1A Hg1A 85.3(18) . . ?
N1A Cu1A I1A 106(3) . . ?
N2A Cu1A I1A 106.3(17) . . ?
Hg1A Cu1A I1A 82.0(4) . . ?
C2 C1 C6 120.0 . . ?
C2 C1 Hg1 121.4(4) . . ?
C6 C1 Hg1 117.3(4) . . ?
C1 C2 C3 120.0 . . ?
C1 C2 H2AA 120.0 . . ?
C3 C2 H2AA 120.0 . . ?
C4 C3 C2 120.0 . . ?
C4 C3 H3AA 120.0 . . ?
C2 C3 H3AA 120.0 . . ?
C3 C4 C5 120.0 . . ?
C3 C4 H4AA 120.0 . . ?
C5 C4 H4AA 120.0 . . ?
C6 C5 C4 120.0 . . ?
C6 C5 C9 120.0 . . ?
C4 C5 C9 120.0 . . ?
N1 C6 C5 120.0 . . ?
N1 C6 C1 120.0 . . ?
C5 C6 C1 120.0 . . ?
C6 N1 C7 120.0 . . ?
C6 N1 Cu1 126.4(4) . . ?
C7 N1 Cu1 112.1(4) . . ?
C8 C7 N1 120.0 . . ?
C8 C7 H7AA 120.0 . . ?
N1 C7 H7AA 120.0 . . ?
C9 C8 C7 120.0 . . ?
C9 C8 H8AA 120.0 . . ?
C7 C8 H8AA 120.0 . . ?
C8 C9 C5 120.0 . . ?
C8 C9 H9AA 120.0 . . ?
C5 C9 H9AA 120.0 . . ?
C2A C1A C6A 120.0 . . ?
C2A C1A Hg1A 113(3) . . ?
C6A C1A Hg1A 125(3) . . ?
C3A C2A C1A 120.0 . . ?
C3A C2A H2CA 120.0 . . ?
C1A C2A H2CA 120.0 . . ?
C2A C3A C4A 120.0 . . ?
C2A C3A H3CA 120.0 . . ?
C4A C3A H3CA 120.0 . . ?
C3A C4A C5A 120.0 . . ?
C3A C4A H4CA 120.0 . . ?
C5A C4A H4CA 120.0 . . ?
C6A C5A C4A 120.0 . . ?
C6A C5A C9A 120.0 . . ?
C4A C5A C9A 120.0 . . ?
N1A C6A C5A 120.0 . . ?
N1A C6A C1A 120.0 . . ?
C5A C6A C1A 120.0 . . ?
C6A N1A C7A 120.0 . . ?
C6A N1A Cu1A 122(3) . . ?
C7A N1A Cu1A 118(3) . . ?
N1A C7A C8A 120.0 . . ?
N1A C7A H7CA 120.0 . . ?
C8A C7A H7CA 120.0 . . ?
C9A C8A C7A 120.0 . . ?
C9A C8A H8CA 120.0 . . ?
C7A C8A H8CA 120.0 . . ?
C8A C9A C5A 120.0 . . ?
C8A C9A H9CA 120.0 . . ?
C5A C9A H9CA 120.0 . . ?
C11 C10 C15 120.0 . . ?
C11 C10 Hg1 121.2(3) . . ?
C15 C10 Hg1 117.0(3) . . ?
C12 C11 C10 120.0 . . ?
C12 C11 H2BA 120.0 . . ?
C10 C11 H2BA 120.0 . . ?
C11 C12 C13 120.0 . . ?
C11 C12 H3BA 120.0 . . ?
C13 C12 H3BA 120.0 . . ?
C14 C13 C12 120.0 . . ?
C14 C13 H4BA 120.0 . . ?
C12 C13 H4BA 120.0 . . ?
C13 C14 C15 120.0 . . ?
C13 C14 C18 120.0 . . ?
C15 C14 C18 120.0 . . ?
N2 C15 C14 120.0 . . ?
N2 C15 C10 120.0 . . ?
C14 C15 C10 120.0 . . ?
C15 N2 C16 120.0 . . ?
C15 N2 Cu1 127.8(4) . . ?
C16 N2 Cu1 111.5(4) . . ?
N2 C16 C17 120.0 . . ?
N2 C16 H7BA 120.0 . . ?
C17 C16 H7BA 120.0 . . ?
C18 C17 C16 120.0 . . ?
C18 C17 H8BA 120.0 . . ?
C16 C17 H8BA 120.0 . . ?
C17 C18 C14 120.0 . . ?
C17 C18 H9BA 120.0 . . ?
C14 C18 H9BA 120.0 . . ?
C11A C10A C15A 120.0 . . ?
C11A C10A Hg1A 118(3) . . ?
C15A C10A Hg1A 121(3) . . ?
C12A C11A C10A 120.0 . . ?
C12A C11A H2DA 120.0 . . ?
C10A C11A H2DA 120.0 . . ?
C13A C12A C11A 120.0 . . ?
C13A C12A H3DA 120.0 . . ?
C11A C12A H3DA 120.0 . . ?
C12A C13A C14A 120.0 . . ?
C12A C13A H4DA 120.0 . . ?
C14A C13A H4DA 120.0 . . ?
C15A C14A C13A 120.0 . . ?
C15A C14A C18A 120.0 . . ?
C13A C14A C18A 120.0 . . ?
N2A C15A C14A 120.0 . . ?
N2A C15A C10A 120.0 . . ?
C14A C15A C10A 120.0 . . ?
C15A N2A C16A 120.0 . . ?
C15A N2A Cu1A 127(3) . . ?
C16A N2A Cu1A 113(3) . . ?
C17A C16A N2A 120.0 . . ?
C17A C16A H7DA 120.0 . . ?
N2A C16A H7DA 120.0 . . ?
C16A C17A C18A 120.0 . . ?
C16A C17A H8DA 120.0 . . ?
C18A C17A H8DA 120.0 . . ?
C17A C18A C14A 120.0 . . ?
C17A C18A H9DA 120.0 . . ?
C14A C18A H9DA 120.0 . . ?

loop_
_geom_bond_atom_site_label_1
_geom_bond_atom_site_label_2
_geom_bond_distance
_geom_bond_site_symmetry_2
_geom_bond_publ_flag
Hg1 C1 2.132(7) . ?
Hg1 C10 2.133(8) . ?
Hg1 Cu1 2.730(2) . ?
Cu1 N2 2.042(7) . ?
Cu1 N1 2.081(9) . ?
Cu1 I1 2.740(3) . ?
Cu1 I1 2.894(3) 2_666 ?
Hg1A C1A 2.06(5) . ?
Hg1A C10A 2.11(5) . ?
Hg1A Cu1A 2.729(9) . ?
Cu1A N1A 1.95(5) . ?
Cu1A N2A 1.98(5) . ?
Cu1A I1A 2.734(9) . ?
C1 C2 1.3900 . ?
C1 C6 1.3900 . ?
C2 C3 1.3900 . ?
C2 H2AA 0.9500 . ?
C3 C4 1.3900 . ?
C3 H3AA 0.9500 . ?
C4 C5 1.3900 . ?
C4 H4AA 0.9500 . ?
C5 C6 1.3900 . ?
C5 C9 1.3900 . ?
C6 N1 1.3900 . ?
N1 C7 1.3900 . ?
C7 C8 1.3900 . ?
C7 H7AA 0.9500 . ?
C8 C9 1.3900 . ?
C8 H8AA 0.9500 . ?
C9 H9AA 0.9500 . ?
C1A C2A 1.3900 . ?
C1A C6A 1.3900 . ?
C2A C3A 1.3900 . ?
C2A H2CA 0.9500 . ?
C3A C4A 1.3900 . ?
C3A H3CA 0.9500 . ?
C4A C5A 1.3900 . ?
C4A H4CA 0.9500 . ?
C5A C6A 1.3900 . ?
C5A C9A 1.3900 . ?
C6A N1A 1.3900 . ?
N1A C7A 1.3900 . ?
C7A C8A 1.3900 . ?
C7A H7CA 0.9500 . ?
C8A C9A 1.3900 . ?
C8A H8CA 0.9500 . ?
C9A H9CA 0.9500 . ?
C10 C11 1.3900 . ?
C10 C15 1.3900 . ?
C11 C12 1.3900 . ?
C11 H2BA 0.9500 . ?
C12 C13 1.3900 . ?
C12 H3BA 0.9500 . ?
C13 C14 1.3900 . ?
C13 H4BA 0.9500 . ?
C14 C15 1.3900 . ?
C14 C18 1.3900 . ?
C15 N2 1.3900 . ?
N2 C16 1.3900 . ?
C16 C17 1.3900 . ?
C16 H7BA 0.9500 . ?
C17 C18 1.3900 . ?
C17 H8BA 0.9500 . ?
C18 H9BA 0.9500 . ?
C10A C11A 1.3900 . ?
C10A C15A 1.3900 . ?
C11A C12A 1.3900 . ?
C11A H2DA 0.9500 . ?
C12A C13A 1.3900 . ?
C12A H3DA 0.9500 . ?
C13A C14A 1.3900 . ?
C13A H4DA 0.9500 . ?
C14A C15A 1.3900 . ?
C14A C18A 1.3900 . ?
C15A N2A 1.3900 . ?
N2A C16A 1.3900 . ?
C16A C17A 1.3900 . ?
C16A H7DA 0.9500 . ?
C17A C18A 1.3900 . ?
C17A H8DA 0.9500 . ?
C18A H9DA 0.9500 . ?

loop_
_geom_torsion_atom_site_label_1
_geom_torsion_atom_site_label_2
_geom_torsion_atom_site_label_3
_geom_torsion_atom_site_label_4
_geom_torsion
_geom_torsion_site_symmetry_1
_geom_torsion_site_symmetry_2
_geom_torsion_site_symmetry_3
_geom_torsion_site_symmetry_4
_geom_torsion_publ_flag
C6 C1 C2 C3 0.0 . . . . ?
Hg1 C1 C2 C3 166.6(8) . . . . ?
C1 C2 C3 C4 0.0 . . . . ?
C2 C3 C4 C5 0.0 . . . . ?
C3 C4 C5 C6 0.0 . . . . ?
C3 C4 C5 C9 180.0 . . . . ?
C4 C5 C6 N1 180.0 . . . . ?
C9 C5 C6 N1 0.0 . . . . ?
C4 C5 C6 C1 0.0 . . . . ?
C9 C5 C6 C1 180.0 . . . . ?
C2 C1 C6 N1 180.0 . . . . ?
Hg1 C1 C6 N1 12.8(8) . . . . ?
C2 C1 C6 C5 0.0 . . . . ?
Hg1 C1 C6 C5 -167.2(8) . . . . ?
C5 C6 N1 C7 0.0 . . . . ?
C1 C6 N1 C7 180.0 . . . . ?
C5 C6 N1 Cu1 -165.0(9) . . . . ?
C1 C6 N1 Cu1 15.0(9) . . . . ?
C6 N1 C7 C8 0.0 . . . . ?
Cu1 N1 C7 C8 167.0(8) . . . . ?
N1 C7 C8 C9 0.0 . . . . ?
C7 C8 C9 C5 0.0 . . . . ?
C6 C5 C9 C8 0.0 . . . . ?
C4 C5 C9 C8 180.0 . . . . ?
C6A C1A C2A C3A 0.0 . . . . ?
Hg1A C1A C2A C3A -168(5) . . . . ?
C1A C2A C3A C4A 0.0 . . . . ?
C2A C3A C4A C5A 0.0 . . . . ?
C3A C4A C5A C6A 0.0 . . . . ?
C3A C4A C5A C9A 180.0 . . . . ?
C4A C5A C6A N1A 180.0 . . . . ?
C9A C5A C6A N1A 0.0 . . . . ?
C4A C5A C6A C1A 0.0 . . . . ?
C9A C5A C6A C1A 180.0 . . . . ?
C2A C1A C6A N1A 180.0 . . . . ?
Hg1A C1A C6A N1A -14(6) . . . . ?
C2A C1A C6A C5A 0.0 . . . . ?
Hg1A C1A C6A C5A 166(6) . . . . ?
C5A C6A N1A C7A 0.0 . . . . ?
C1A C6A N1A C7A 180.0 . . . . ?
C5A C6A N1A Cu1A 176(5) . . . . ?
C1A C6A N1A Cu1A -4(5) . . . . ?
C6A N1A C7A C8A 0.0 . . . . ?
Cu1A N1A C7A C8A -176(5) . . . . ?
N1A C7A C8A C9A 0.0 . . . . ?
C7A C8A C9A C5A 0.0 . . . . ?
C6A C5A C9A C8A 0.0 . . . . ?
C4A C5A C9A C8A 180.0 . . . . ?
C15 C10 C11 C12 0.0 . . . . ?
Hg1 C10 C11 C12 -164.3(6) . . . . ?
C10 C11 C12 C13 0.0 . . . . ?
C11 C12 C13 C14 0.0 . . . . ?
C12 C13 C14 C15 0.0 . . . . ?
C12 C13 C14 C18 180.0 . . . . ?
C13 C14 C15 N2 180.0 . . . . ?
C18 C14 C15 N2 0.0 . . . . ?
C13 C14 C15 C10 0.0 . . . . ?
C18 C14 C15 C10 180.0 . . . . ?
C11 C10 C15 N2 180.0 . . . . ?
Hg1 C10 C15 N2 -15.0(6) . . . . ?
C11 C10 C15 C14 0.0 . . . . ?
Hg1 C10 C15 C14 165.0(6) . . . . ?
C14 C15 N2 C16 0.0 . . . . ?
C10 C15 N2 C16 180.0 . . . . ?
C14 C15 N2 Cu1 170.2(7) . . . . ?
C10 C15 N2 Cu1 -9.8(7) . . . . ?
C15 N2 C16 C17 0.0 . . . . ?
Cu1 N2 C16 C17 -171.7(6) . . . . ?
N2 C16 C17 C18 0.0 . . . . ?
C16 C17 C18 C14 0.0 . . . . ?
C13 C14 C18 C17 180.0 . . . . ?
C15 C14 C18 C17 0.0 . . . . ?
C15A C10A C11A C12A 0.0 . . . . ?
Hg1A C10A C11A C12A 166(3) . . . . ?
C10A C11A C12A C13A 0.0 . . . . ?
C11A C12A C13A C14A 0.0 . . . . ?
C12A C13A C14A C15A 0.0 . . . . ?
C12A C13A C14A C18A 180.0 . . . . ?
C13A C14A C15A N2A 180.0 . . . . ?
C18A C14A C15A N2A 0.0 . . . . ?
C13A C14A C15A C10A 0.0 . . . . ?
C18A C14A C15A C10A 180.0 . . . . ?
C11A C10A C15A N2A 180.0 . . . . ?
Hg1A C10A C15A N2A 14(3) . . . . ?
C11A C10A C15A C14A 0.0 . . . . ?
Hg1A C10A C15A C14A -166(3) . . . . ?
C14A C15A N2A C16A 0.0 . . . . ?
C10A C15A N2A C16A 180.0 . . . . ?
C14A C15A N2A Cu1A 176(4) . . . . ?
C10A C15A N2A Cu1A -4(4) . . . . ?
C15A N2A C16A C17A 0.0 . . . . ?
Cu1A N2A C16A C17A -177(3) . . . . ?
N2A C16A C17A C18A 0.0 . . . . ?
C16A C17A C18A C14A 0.0 . . . . ?
C15A C14A C18A C17A 0.0 . . . . ?
C13A C14A C18A C17A 180.0 . . . . ?
